data_7233103
loop_
_publ_author_name
'Vu\<sak, Darko'
'Smre\<cki, Neven'
'Prugove\<cki, Biserka'
'\/Dilovi\'c, Ivica'
'Kirasi\'c, Inka'
'\<Zili\'c, Dijana'
'Muratovi\'c, Senada'
'Matkovi\'c-\<Calogovi\'c, Dubravka'

_publ_section_title
;
 Cobalt, nickel and copper complexes with glycinamide: structural insights
 and magnetic properties
;
_journal_issue 38
_journal_name_full 'RSC Advances'
_journal_page_first 21637
_journal_paper_doi 10.1039/C9RA03693H
_journal_volume 9
_journal_year 2019
_chemical_formula_moiety 'C4 H12 Cu1 N4 O2, Cu1 I3'
_chemical_formula_sum 'C4 H12 Cu2 I3 N4 O2'
_chemical_formula_weight 655.96
_space_group_crystal_system triclinic
_space_group_IT_number 2
_space_group_name_Hall '-P 1'
_space_group_name_H-M_alt 'P -1'
_symmetry_space_group_name_Hall '-P 1'
_symmetry_space_group_name_H-M 'P -1'
_atom_sites_solution_hydrogens geom
_audit_creation_method SHELXL-2014/7
_audit_update_record
;
2019-05-10 deposited with the CCDC.    2019-06-17 downloaded from the CCDC.
;
_cell_angle_alpha 84.575(4)
_cell_angle_beta 77.367(4)
_cell_angle_gamma 72.679(4)
_cell_formula_units_Z 2
_cell_length_a 8.0185(4)
_cell_length_b 8.6901(4)
_cell_length_c 11.0929(5)
_cell_measurement_reflns_used 4212
_cell_measurement_temperature 293(2)
_cell_measurement_theta_max 32.3130
_cell_measurement_theta_min 4.7390
_cell_volume 719.69(6)
_computing_cell_refinement
;
CrysAlisPro, Agilent Technologies,
Version 1.171.37.35 (release 13-08-2014 CrysAlis171 .NET)
(compiled Aug 13 2014,18:06:01)
;
_computing_data_collection
;
CrysAlisPro, Agilent Technologies,
Version 1.171.37.35 (release 13-08-2014 CrysAlis171 .NET)
(compiled Aug 13 2014,18:06:01)
;
_computing_data_reduction
;
CrysAlisPro, Agilent Technologies,
Version 1.171.37.35 (release 13-08-2014 CrysAlis171 .NET)
(compiled Aug 13 2014,18:06:01)
;
_computing_molecular_graphics 'MERCURY (C.F. Macrae et al., 2008)'
_computing_publication_material 'SHELXL-2016/4 (Sheldrick, 2016)'
_computing_structure_refinement 'SHELXL-2016/4 (Sheldrick, 2016)'
_computing_structure_solution 'SHELXS-2016/4 (Sheldrick, 2016)'
_diffrn_ambient_temperature 293(2)
_diffrn_detector 'CCD plate'
_diffrn_detector_area_resol_mean 16.3426
_diffrn_detector_type Sapphire3
_diffrn_measured_fraction_theta_full 0.990
_diffrn_measured_fraction_theta_max 0.984
_diffrn_measurement_device 'four-circle diffractometer'
_diffrn_measurement_device_type 'Xcalibur, Sapphire3'
_diffrn_radiation_monochromator graphite
_diffrn_radiation_probe x-ray
_diffrn_radiation_type 'Mo K\a'
_diffrn_radiation_wavelength 0.71073
_diffrn_reflns_av_R_equivalents 0.0393
_diffrn_reflns_av_unetI/netI 0.0424
_diffrn_reflns_Laue_measured_fraction_full 0.990
_diffrn_reflns_Laue_measured_fraction_max 0.984
_diffrn_reflns_limit_h_max 10
_diffrn_reflns_limit_h_min -10
_diffrn_reflns_limit_k_max 11
_diffrn_reflns_limit_k_min -11
_diffrn_reflns_limit_l_max 14
_diffrn_reflns_limit_l_min -14
_diffrn_reflns_number 7861
_diffrn_reflns_point_group_measured_fraction_full 0.990
_diffrn_reflns_point_group_measured_fraction_max 0.984
_diffrn_reflns_theta_full 25.242
_diffrn_reflns_theta_max 26.998
_diffrn_reflns_theta_min 4.180
_diffrn_source 'Enhance (Mo) X-ray Source'
_exptl_absorpt_coefficient_mu 9.378
_exptl_absorpt_correction_T_max 1.00000
_exptl_absorpt_correction_T_min 0.26403
_exptl_absorpt_correction_type multi-scan
_exptl_absorpt_process_details
;
CrysAlisPro, Agilent Technologies,
Version 1.171.37.35 (release 13-08-2014 CrysAlis171 .NET)
(compiled Aug 13 2014,18:06:01)
Empirical absorption correction using spherical harmonics,
 implemented in SCALE3 ABSPACK scaling algorithm.
;
_exptl_crystal_colour brown
_exptl_crystal_density_diffrn 3.027
_exptl_crystal_description plate
_exptl_crystal_F_000 594
_exptl_crystal_preparation 'Magnetic properties'
_exptl_crystal_recrystallization_method 'Re-crystallisation from solvent: water'
_exptl_crystal_size_max 0.350
_exptl_crystal_size_mid 0.140
_exptl_crystal_size_min 0.040
_refine_diff_density_max 1.084
_refine_diff_density_min -1.150
_refine_diff_density_rms 0.182
_refine_ls_extinction_coef 0.0016(3)
_refine_ls_extinction_expression Fc^*^=kFc[1+0.001xFc^2^\l^3^/sin(2\q)]^-1/4^
_refine_ls_extinction_method 'SHELXL-2014/7 (Sheldrick 2014'
_refine_ls_goodness_of_fit_ref 0.843
_refine_ls_hydrogen_treatment constr
_refine_ls_matrix_type full
_refine_ls_number_parameters 137
_refine_ls_number_reflns 3084
_refine_ls_number_restraints 0
_refine_ls_restrained_S_all 0.843
_refine_ls_R_factor_all 0.0387
_refine_ls_R_factor_gt 0.0259
_refine_ls_shift/su_max 0.001
_refine_ls_shift/su_mean 0.000
_refine_ls_structure_factor_coef Fsqd
_refine_ls_weighting_details 'w=1/[\s^2^(Fo^2^)+(0.0353P)^2^+2.0974P] where P=(Fo^2^+2Fc^2^)/3'
_refine_ls_weighting_scheme calc
_refine_ls_wR_factor_gt 0.0586
_refine_ls_wR_factor_ref 0.0686
_reflns_Friedel_coverage 0.000
_reflns_number_gt 2548
_reflns_number_total 3084
_reflns_threshold_expression 'I > 2\s(I)'
_cod_data_source_file c9ra03693h2.cif
_cod_data_source_block 3c
_cod_database_code 7233103
_shelx_shelxl_version_number 2014/7
_shelx_space_group_comment
;
The symmetry employed for this shelxl refinement is uniquely defined
by the following loop, which should always be used as a source of
symmetry information in preference to the above space-group names.
They are only intended as comments.
;
_shelx_estimated_absorpt_t_min 0.138
_shelx_estimated_absorpt_t_max 0.705

loop_
_space_group_symop_operation_xyz
'x, y, z'
'-x, -y, -z'

loop_
_atom_site_label
_atom_site_type_symbol
_atom_site_fract_x
_atom_site_fract_y
_atom_site_fract_z
_atom_site_U_iso_or_equiv
_atom_site_adp_type
_atom_site_occupancy
_atom_site_site_symmetry_order
_atom_site_calc_flag
_atom_site_refinement_flags_posn
_atom_site_refinement_flags_adp
C101 C 0.5338(7) -0.2278(7) 0.1056(5) 0.0407(13) Uani 1 1 d . .
C102 C 0.5425(7) -0.3440(7) 0.2163(5) 0.0455(14) Uani 1 1 d . .
H106 H 0.4259 -0.3591 0.2496 0.055 Uiso 1 1 calc R U
H105 H 0.6255 -0.4479 0.1919 0.055 Uiso 1 1 calc R U
C103 C 0.9623(7) 0.0650(6) 0.1839(5) 0.0368(12) Uani 1 1 d . .
C104 C 0.9983(8) -0.0189(6) 0.3039(5) 0.0401(12) Uani 1 1 d . .
H103 H 1.1093 -0.1050 0.2895 0.048 Uiso 1 1 calc R U
H104 H 1.0085 0.0567 0.3590 0.048 Uiso 1 1 calc R U
O11 O 0.6285(5) -0.1336(5) 0.0883(3) 0.0451(10) Uani 1 1 d . .
O21 O 0.8533(5) 0.0305(5) 0.1313(3) 0.0400(9) Uani 1 1 d . .
N11 N 0.4325(7) -0.2325(7) 0.0307(5) 0.0643(17) Uani 1 1 d . .
H11A H 0.4288 -0.1693 -0.0338 0.077 Uiso 1 1 calc R U
H11B H 0.3690 -0.2988 0.0453 0.077 Uiso 1 1 calc R U
N101 N 0.6021(6) -0.2764(6) 0.3105(4) 0.0419(11) Uani 1 1 d . .
H108 H 0.6701 -0.3554 0.3506 0.050 Uiso 1 1 calc R U
H107 H 0.5082 -0.2234 0.3650 0.050 Uiso 1 1 calc R U
N102 N 1.0513(7) 0.1652(6) 0.1351(5) 0.0541(14) Uani 1 1 d . .
H101 H 1.0376 0.2112 0.0644 0.065 Uiso 1 1 calc R U
H102 H 1.1241 0.1858 0.1734 0.065 Uiso 1 1 calc R U
N22 N 0.8490(6) -0.0856(6) 0.3600(4) 0.0405(11) Uani 1 1 d . .
H22C H 0.7680 -0.0160 0.4123 0.049 Uiso 1 1 calc R U
H22D H 0.8885 -0.1771 0.4018 0.049 Uiso 1 1 calc R U
Cu1 Cu 0.74070(9) -0.12646(9) 0.22635(6) 0.04159(18) Uani 1 1 d . .
Cu2 Cu 0.12297(10) 0.43898(9) 0.36934(7) 0.0496(2) Uani 1 1 d . .
I1 I 0.08127(4) 0.57732(4) 0.15092(3) 0.03569(11) Uani 1 1 d . .
I2 I -0.18519(4) 0.36989(4) 0.48163(3) 0.03481(11) Uani 1 1 d . .
I3 I 0.39021(5) 0.17243(4) 0.33524(4) 0.04462(12) Uani 1 1 d . .

loop_
_atom_site_aniso_label
_atom_site_aniso_U_11
_atom_site_aniso_U_22
_atom_site_aniso_U_33
_atom_site_aniso_U_23
_atom_site_aniso_U_13
_atom_site_aniso_U_12
C101 0.032(3) 0.050(3) 0.038(3) 0.010(2) -0.007(2) -0.011(2)
C102 0.040(3) 0.043(3) 0.052(4) 0.016(3) -0.010(3) -0.015(2)
C103 0.041(3) 0.032(3) 0.034(3) 0.000(2) -0.007(2) -0.007(2)
C104 0.056(3) 0.030(3) 0.038(3) -0.001(2) -0.018(3) -0.013(2)
O11 0.047(2) 0.061(3) 0.037(2) 0.0207(18) -0.0173(17) -0.030(2)
O21 0.044(2) 0.050(2) 0.0312(19) 0.0106(17) -0.0127(16) -0.0209(17)
N11 0.069(4) 0.086(4) 0.058(3) 0.032(3) -0.031(3) -0.050(3)
N101 0.036(2) 0.045(3) 0.039(3) 0.017(2) -0.0074(19) -0.008(2)
N102 0.076(4) 0.065(3) 0.038(3) 0.010(2) -0.018(3) -0.043(3)
N22 0.040(2) 0.048(3) 0.027(2) 0.0059(19) -0.0079(18) -0.003(2)
Cu1 0.0425(4) 0.0533(4) 0.0337(4) 0.0173(3) -0.0140(3) -0.0218(3)
Cu2 0.0525(4) 0.0429(4) 0.0515(5) 0.0054(3) -0.0179(4) -0.0074(3)
I1 0.03995(19) 0.03357(19) 0.03456(19) 0.00605(14) -0.01132(14) -0.01141(14)
I2 0.03382(18) 0.0357(2) 0.03319(19) 0.00548(14) -0.00846(13) -0.00815(13)
I3 0.03506(19) 0.0428(2) 0.0448(2) 0.00203(16) -0.00582(15) 0.00300(15)

loop_
_atom_type_symbol
_atom_type_description
_atom_type_scat_dispersion_real
_atom_type_scat_dispersion_imag
_atom_type_scat_source
C C 0.0033 0.0016 'International Tables Vol C Tables 4.2.6.8 and 6.1.1.4'
H H 0.0000 0.0000 'International Tables Vol C Tables 4.2.6.8 and 6.1.1.4'
O O 0.0106 0.0060 'International Tables Vol C Tables 4.2.6.8 and 6.1.1.4'
N N 0.0061 0.0033 'International Tables Vol C Tables 4.2.6.8 and 6.1.1.4'
Cu Cu 0.3201 1.2651 'International Tables Vol C Tables 4.2.6.8 and 6.1.1.4'
I I -0.4742 1.8119 'International Tables Vol C Tables 4.2.6.8 and 6.1.1.4'

loop_
_geom_angle_atom_site_label_1
_geom_angle_atom_site_label_2
_geom_angle_atom_site_label_3
_geom_angle
_geom_angle_site_symmetry_1
_geom_angle_site_symmetry_3
O11 C101 N11 122.4(5) . .
O11 C101 C102 118.6(5) . .
N11 C101 C102 119.0(5) . .
N101 C102 C101 108.5(4) . .
N101 C102 H106 110.0 . .
C101 C102 H106 110.0 . .
N101 C102 H105 110.0 . .
C101 C102 H105 110.0 . .
H106 C102 H105 108.4 . .
O21 C103 N102 122.5(5) . .
O21 C103 C104 119.5(5) . .
N102 C103 C104 118.0(5) . .
N22 C104 C103 108.2(4) . .
N22 C104 H103 110.1 . .
C103 C104 H103 110.1 . .
N22 C104 H104 110.1 . .
C103 C104 H104 110.1 . .
H103 C104 H104 108.4 . .
C101 O11 Cu1 114.4(3) . .
C103 O21 Cu1 113.2(3) . .
C101 N11 H11A 120.0 . .
C101 N11 H11B 120.0 . .
H11A N11 H11B 120.0 . .
C102 N101 Cu1 108.6(3) . .
C102 N101 H108 110.0 . .
Cu1 N101 H108 110.0 . .
C102 N101 H107 110.0 . .
Cu1 N101 H107 110.0 . .
H108 N101 H107 108.4 . .
C103 N102 H101 120.0 . .
C103 N102 H102 120.0 . .
H101 N102 H102 120.0 . .
C104 N22 Cu1 108.6(3) . .
C104 N22 H22C 110.0 . .
Cu1 N22 H22C 110.0 . .
C104 N22 H22D 110.0 . .
Cu1 N22 H22D 110.0 . .
H22C N22 H22D 108.4 . .
O11 Cu1 O21 89.25(15) . .
O11 Cu1 N22 171.69(18) . .
O21 Cu1 N22 84.05(17) . .
O11 Cu1 N101 84.21(17) . .
O21 Cu1 N101 172.74(16) . .
N22 Cu1 N101 102.18(19) . .
I3 Cu2 I1 108.45(3) . .
I3 Cu2 I2 109.74(3) . 2_566
I1 Cu2 I2 112.86(3) . 2_566
I3 Cu2 I2 110.52(3) . .
I1 Cu2 I2 108.13(3) . .
I2 Cu2 I2 107.12(3) 2_566 .
Cu2 I2 Cu2 72.88(3) 2_566 .

loop_
_geom_bond_atom_site_label_1
_geom_bond_atom_site_label_2
_geom_bond_distance
_geom_bond_site_symmetry_2
C101 O11 1.249(7) .
C101 N11 1.293(7) .
C101 C102 1.515(7) .
C102 N101 1.471(8) .
C102 H106 0.9700 .
C102 H105 0.9700 .
C103 O21 1.267(6) .
C103 N102 1.293(7) .
C103 C104 1.499(7) .
C104 N22 1.474(7) .
C104 H103 0.9700 .
C104 H104 0.9700 .
O11 Cu1 1.953(4) .
O21 Cu1 1.958(4) .
N11 H11A 0.8600 .
N11 H11B 0.8600 .
N101 Cu1 1.996(4) .
N101 H108 0.8900 .
N101 H107 0.8900 .
N102 H101 0.8600 .
N102 H102 0.8600 .
N22 Cu1 1.981(4) .
N22 H22C 0.8900 .
N22 H22D 0.8900 .
Cu2 I3 2.6374(8) .
Cu2 I1 2.6443(8) .
Cu2 I2 2.6671(9) 2_566
Cu2 I2 2.7228(9) .
I2 Cu2 2.6671(9) 2_566
